data_4000132
_journal_name_full 'Chemistry of Materials'
_journal_paper_doi 10.1021/cm010929y
_journal_year 2002
_chemical_formula_moiety 'C20 H11 N O2 '
_chemical_formula_sum 'C20 H11 N O2'
_chemical_formula_weight 297.313
_space_group_IT_number 15
_symmetry_cell_setting monoclinic
_symmetry_space_group_name_Hall '-C 2yc'
_symmetry_space_group_name_H-M 'C 1 2/c 1'
_atom_sites_solution_hydrogens geom
_atom_sites_solution_primary direct
_atom_sites_solution_secondary difmap
_cell_angle_alpha 90.00
_cell_angle_beta 91.337(1)
_cell_angle_gamma 90.00
_cell_formula_units_Z 4
_cell_length_a 9.2322(2)
_cell_length_b 13.5080(4)
_cell_length_c 10.7647(3)
_cell_measurement_reflns_used 1542
_cell_measurement_theta_max 27.485
_cell_measurement_theta_min 4.076
_cell_volume 1342.08(6)
_diffrn_radiation_type ' MoK\a'
_diffrn_reflns_av_R_equivalents 0.019
_diffrn_reflns_number 2795
_diffrn_reflns_theta_max 27.47
_exptl_absorpt_coefficient_mu 0.096
_exptl_absorpt_correction_T_max ?
_exptl_absorpt_correction_T_min ?
_exptl_absorpt_correction_type none
_exptl_crystal_density_diffrn 1.471
_exptl_crystal_density_method 'not measured'
_refine_ls_extinction_coef ?
_refine_ls_extinction_method none
_refine_ls_goodness_of_fit_ref 1.063
_refine_ls_matrix_type full
_refine_ls_number_parameters 106
_refine_ls_number_reflns 1524
_refine_ls_number_restraints 0
_refine_ls_restrained_S_all 1.063
_refine_ls_R_factor_all 0.0447
_refine_ls_R_factor_gt 0.0392
_refine_ls_shift/su_max 0.000
_refine_ls_shift/su_mean 0.000
_refine_ls_structure_factor_coef Fsqd
_refine_ls_weighting_details 'calc w=1/[\s^2^(Fo^2^)+(0.0621P)^2^+0.3891P] where P=(Fo^2^+2Fc^2^)/3'
_refine_ls_weighting_scheme calc
_refine_ls_wR_factor_gt 0.1057
_refine_ls_wR_factor_ref 0.1129
_reflns_number_gt 1371
_reflns_number_total 1524
_reflns_threshold_expression >2sigma(I)
_cod_depositor_comments
;
The following automatic conversions were performed:
'_symmetry_cell_setting' value 'Monoclinic' changed to 'monoclinic'
according to '/home/saulius/struct/CIF-dictionaries/cif_core.dic'
dictionary named 'cif_core.dic' version 2.4.1 from 2010-06-29.

Automatic conversion script
Id: cif_fix_enum 1527 2010-12-29 10:47:43Z saulius 
;
_cod_original_sg_symbol_H-M 'C 2/c'
_cod_original_formula_sum 'C20 H11 N O2 '
_cod_database_code 4000132

loop_
_symmetry_equiv_pos_as_xyz
+X,+Y,+Z
-X,-Y,-Z
'-X+ 1/2,-Y+ 1/2,-Z'
'+X+ 1/2,+Y+ 1/2,+Z'
'-X,+Y,-Z+ 1/2'
'+X,-Y,+Z+ 1/2'
'+X+ 1/2,-Y+ 1/2,+Z+ 1/2'
'-X+ 1/2,+Y+ 1/2,-Z+ 1/2'

loop_
_atom_site_label
_atom_site_type_symbol
_atom_site_fract_x
_atom_site_fract_y
_atom_site_fract_z
_atom_site_U_iso_or_equiv
_atom_site_adp_type
_atom_site_occupancy
_atom_site_symmetry_multiplicity
_atom_site_calc_flag
_atom_site_refinement_flags
_atom_site_disorder_assembly
_atom_site_disorder_group
N1 N 0.0000 0.05262(9) 0.2500 0.0355(3) Uani 1 2 d S . .
O1 O 0.35873(9) 0.19651(7) 0.3827(1) 0.0653(3) Uani 1 1 d . . .
C1 C 0.0920(1) 0.00267(8) 0.3364(1) 0.0358(3) Uani 1 1 d . . .
C2 C 0.2142(1) 0.05137(8) 0.3861(1) 0.0393(3) Uani 1 1 d . . .
C3 C 0.3033(1) 0.00285(9) 0.4740(1) 0.0473(3) Uani 1 1 d . . .
H3 H 0.3856 0.0347 0.5054 0.057 Uiso 1 1 calc R . .
C4 C 0.2713(1) -0.0907(1) 0.5144(1) 0.0520(3) Uani 1 1 d . . .
H4 H 0.3315 -0.1224 0.5724 0.062 Uiso 1 1 calc R . .
C5 C 0.1474(1) -0.13753(9) 0.4673(1) 0.0479(3) Uani 1 1 d . . .
H5 H 0.1242 -0.2006 0.4954 0.057 Uiso 1 1 calc R . .
C6 C 0.0584(1) -0.09234(8) 0.3799(1) 0.0409(3) Uani 1 1 d . . .
H6 H -0.0240 -0.1248 0.3496 0.049 Uiso 1 1 calc R . .
C7 C 0.0000 0.1560(1) 0.2500 0.0352(3) Uani 1 2 d S . .
C8 C 0.1192(1) 0.20872(8) 0.30021(9) 0.0390(3) Uani 1 1 d . . .
C9 C 0.1176(1) 0.31198(9) 0.2974(1) 0.0467(3) Uani 1 1 d . . .
H9 H 0.1977 0.3467 0.3281 0.056 Uiso 1 1 calc R . .
C10 C 0.0000 0.3636(1) 0.2500 0.0509(4) Uani 1 2 d S . .
H10 H 0.0000 0.4325 0.2500 0.061 Uiso 1 2 calc SR . .
C11 C 0.2433(1) 0.15576(9) 0.3564(1) 0.0436(3) Uani 1 1 d . . .

loop_
_atom_site_aniso_label
_atom_site_aniso_U_11
_atom_site_aniso_U_22
_atom_site_aniso_U_33
_atom_site_aniso_U_23
_atom_site_aniso_U_13
_atom_site_aniso_U_12
N1 0.0331(6) 0.0332(6) 0.0398(6) 0.000 -0.0061(5) 0.000
O1 0.0449(5) 0.0632(6) 0.0869(7) 0.0002(5) -0.0155(5) -0.0159(4)
C1 0.0318(5) 0.0387(5) 0.0369(5) -0.0012(4) -0.0014(4) 0.0045(4)
C2 0.0328(5) 0.0436(6) 0.0415(5) -0.0042(4) -0.0032(4) 0.0031(4)
C3 0.0392(6) 0.0544(7) 0.0478(6) -0.0091(5) -0.0099(5) 0.0092(5)
C4 0.0540(7) 0.0567(7) 0.0449(6) -0.0006(5) -0.0104(5) 0.0187(5)
C5 0.0541(7) 0.0437(6) 0.0458(6) 0.0047(5) 0.0024(5) 0.0115(5)
C6 0.0386(5) 0.0399(6) 0.0442(6) 0.0012(4) -0.0003(4) 0.0021(4)
C7 0.0368(7) 0.0346(7) 0.0343(7) 0.000 0.0009(5) 0.000
C8 0.0402(6) 0.0386(6) 0.0383(5) -0.0023(4) 0.0009(4) -0.0039(4)
C9 0.0522(7) 0.0403(6) 0.0478(6) -0.0050(4) 0.0040(5) -0.0090(4)
C10 0.065(1) 0.0348(8) 0.0538(9) 0.000 0.0069(8) 0.000
C11 0.0367(5) 0.0481(6) 0.0459(6) -0.0059(5) -0.0033(4) -0.0058(4)
